data_2208382
loop_
_publ_author_name
'Harrison, William T. A.'
'Ramadevi, Palani'
'Kumaresan, Sudalaiandi'

_publ_section_title
;Aqua(dipicolinato-\k^3^<i>O</i>,<i>N</i>,<i>O</i>')(1,10-phenanthroline-\k^2^<i>N</i>,<i>N</i>')zinc(II)
 monohydrate
;
_journal_coeditor_code LH6593
_journal_issue 3
_journal_name_full 'Acta Crystallographica Section E'
_journal_page_first m513
_journal_page_last m515
_journal_paper_doi 10.1107/S160053680600420X
_journal_volume 62
_journal_year 2006
_chemical_formula_iupac '[Zn (C7 H3 N O4) (C12 H8 N2) (H2 O)], H2 O'
_chemical_formula_moiety 'C19 H13 N3 O5 Zn, H2 O'
_chemical_formula_sum 'C19 H15 N3 O6 Zn'
_chemical_formula_weight 446.71
_chemical_name_systematic
;Aqua(dipicolinato-\k^3^O,N,O')(1,10-phenanthroline-\k^2^N,N)zinc(II)
 monohydrate
;
_space_group_IT_number 14
_symmetry_cell_setting monoclinic
_symmetry_space_group_name_Hall '-P 2ybc'
_symmetry_space_group_name_H-M 'P 1 21/c 1'
_atom_sites_solution_hydrogens mixed
_atom_sites_solution_primary direct
_atom_sites_solution_secondary difmap
_audit_creation_method SHELXL-97
_cell_angle_alpha 90.00
_cell_angle_beta 100.1350(10)
_cell_angle_gamma 90.00
_cell_formula_units_Z 4
_cell_length_a 7.5199(3)
_cell_length_b 20.9079(8)
_cell_length_c 11.5755(4)
_cell_measurement_reflns_used 7488
_cell_measurement_temperature 293(2)
_cell_measurement_theta_max 31.96
_cell_measurement_theta_min 2.65
_cell_volume 1791.56(12)
_computing_cell_refinement 'SAINT (Bruker, 2003)'
_computing_data_collection 'SMART (Bruker, 2003)'
_computing_data_reduction SAINT
_computing_molecular_graphics 'ORTEP-3 (Farrugia, 1997)'
_computing_publication_material SHELXL97
_computing_structure_refinement 'SHELXL97 (Sheldrick, 1997)'
_computing_structure_solution 'SHELXS97 (Sheldrick, 1997)'
_diffrn_ambient_temperature 293(2)
_diffrn_measured_fraction_theta_full 0.992
_diffrn_measured_fraction_theta_max 0.992
_diffrn_measurement_device_type 'Bruker SMART1000 CCD'
_diffrn_measurement_method \w
_diffrn_radiation_monochromator graphite
_diffrn_radiation_source 'fine-focus sealed tube'
_diffrn_radiation_type MoK\a
_diffrn_radiation_wavelength 0.71073
_diffrn_reflns_av_R_equivalents 0.0251
_diffrn_reflns_av_sigmaI/netI 0.0313
_diffrn_reflns_limit_h_max 11
_diffrn_reflns_limit_h_min -10
_diffrn_reflns_limit_k_max 31
_diffrn_reflns_limit_k_min -31
_diffrn_reflns_limit_l_max 17
_diffrn_reflns_limit_l_min -13
_diffrn_reflns_number 21156
_diffrn_reflns_theta_full 32.51
_diffrn_reflns_theta_max 32.51
_diffrn_reflns_theta_min 1.95
_diffrn_standards_decay_% 0
_exptl_absorpt_coefficient_mu 1.416
_exptl_absorpt_correction_T_max 0.757
_exptl_absorpt_correction_T_min 0.747
_exptl_absorpt_correction_type multi-scan
_exptl_absorpt_process_details '(SADABS; Bruker, 2003)'
_exptl_crystal_colour colourless
_exptl_crystal_density_diffrn 1.656
_exptl_crystal_density_method 'not measured'
_exptl_crystal_description block
_exptl_crystal_F_000 912
_exptl_crystal_size_max 0.21
_exptl_crystal_size_mid 0.20
_exptl_crystal_size_min 0.20
_refine_diff_density_max 0.334
_refine_diff_density_min -0.334
_refine_ls_extinction_coef 0.0020(5)
_refine_ls_extinction_expression Fc^*^=kFc[1+0.001xFc^2^\l^3^/sin(2\q)]^-1/4^
_refine_ls_extinction_method SHELXL97
_refine_ls_goodness_of_fit_ref 0.967
_refine_ls_hydrogen_treatment constr
_refine_ls_matrix_type full
_refine_ls_number_parameters 263
_refine_ls_number_reflns 6439
_refine_ls_number_restraints 0
_refine_ls_restrained_S_all 0.967
_refine_ls_R_factor_all 0.0518
_refine_ls_R_factor_gt 0.0310
_refine_ls_shift/su_max 0.003
_refine_ls_shift/su_mean 0.000
_refine_ls_structure_factor_coef Fsqd
_refine_ls_weighting_details 'calc w=1/[\s^2^(Fo^2^)+(0.0439P)^2^] where P=(Fo^2^+2Fc^2^)/3'
_refine_ls_weighting_scheme calc
_refine_ls_wR_factor_gt 0.0744
_refine_ls_wR_factor_ref 0.0804
_reflns_number_gt 4678
_reflns_number_total 6439
_reflns_threshold_expression I>2\s(I)
_cod_data_source_file lh6593.cif
_cod_data_source_block I
_cod_depositor_comments
;
The following automatic conversions were performed:

'_atom_sites_solution_hydrogens' value 'difmap and geom' was changed
to 'mixed'.

Automatic conversion script
Id: cif_fix_values 6452 2018-10-05 10:23:21Z andrius 
;
_cod_original_sg_symbol_H-M 'P 21/c'
_cod_database_code 2208382
_cod_database_fobs_code 2208382

loop_
_symmetry_equiv_pos_as_xyz
'x, y, z'
'-x, y+1/2, -z+1/2'
'-x, -y, -z'
'x, -y-1/2, z-1/2'

loop_
_atom_site_type_symbol
_atom_site_label
_atom_site_fract_x
_atom_site_fract_y
_atom_site_fract_z
_atom_site_U_iso_or_equiv
_atom_site_adp_type
_atom_site_calc_flag
_atom_site_refinement_flags
_atom_site_occupancy
Zn Zn1 0.33893(2) 0.623507(7) 0.237913(15) 0.03005(6) Uani d . 1
C C1 0.1319(2) 0.60512(7) -0.02782(14) 0.0364(3) Uani d . 1
H H1 0.0961 0.6476 -0.0244 0.044 Uiso calc R 1
C C2 0.0793(2) 0.57113(8) -0.13292(14) 0.0403(4) Uani d . 1
H H2 0.0102 0.5909 -0.1976 0.048 Uiso calc R 1
C C3 0.1306(2) 0.50902(8) -0.13923(14) 0.0404(4) Uani d . 1
H H3 0.0968 0.4861 -0.2085 0.049 Uiso calc R 1
C C4 0.2347(2) 0.47943(7) -0.04095(14) 0.0334(3) Uani d . 1
C C5 0.2931(2) 0.41444(8) -0.03885(16) 0.0427(4) Uani d . 1
H H5 0.2646 0.3897 -0.1064 0.051 Uiso calc R 1
C C6 0.3888(2) 0.38816(7) 0.05892(17) 0.0431(4) Uani d . 1
H H6 0.4217 0.3453 0.0586 0.052 Uiso calc R 1
C C7 0.4409(2) 0.42541(7) 0.16389(15) 0.0358(3) Uani d . 1
C C8 0.5440(2) 0.40106(8) 0.26720(17) 0.0450(4) Uani d . 1
H H8 0.5773 0.3582 0.2717 0.054 Uiso calc R 1
C C9 0.5954(2) 0.44054(9) 0.36141(16) 0.0459(4) Uani d . 1
H H9 0.6635 0.4248 0.4304 0.055 Uiso calc R 1
C C10 0.5442(2) 0.50485(8) 0.35248(14) 0.0379(3) Uani d . 1
H H10 0.5813 0.5315 0.4165 0.046 Uiso calc R 1
C C11 0.39179(18) 0.49022(6) 0.16361(13) 0.0286(3) Uani d . 1
C C12 0.28227(18) 0.51734(6) 0.06063(12) 0.0279(3) Uani d . 1
N N1 0.23076(16) 0.57902(5) 0.06708(11) 0.0301(2) Uani d . 1
N N2 0.44485(15) 0.52953(5) 0.25652(11) 0.0303(2) Uani d . 1
C C13 -0.00108(18) 0.62823(6) 0.34393(12) 0.0277(3) Uani d . 1
C C14 0.00259(18) 0.68935(6) 0.27386(12) 0.0275(3) Uani d . 1
C C15 -0.1326(2) 0.73519(7) 0.25645(16) 0.0410(4) Uani d . 1
H H15 -0.2344 0.7311 0.2913 0.049 Uiso calc R 1
C C16 -0.1125(2) 0.78746(8) 0.18575(18) 0.0504(4) Uani d . 1
H H16 -0.2017 0.8187 0.1722 0.061 Uiso calc R 1
C C17 0.0402(3) 0.79284(7) 0.13578(16) 0.0455(4) Uani d . 1
H H17 0.0562 0.8280 0.0894 0.055 Uiso calc R 1
C C18 0.1689(2) 0.74519(7) 0.15580(13) 0.0331(3) Uani d . 1
C C19 0.3407(2) 0.74316(7) 0.10289(15) 0.0403(4) Uani d . 1
N N3 0.14862(15) 0.69489(5) 0.22351(11) 0.0270(2) Uani d . 1
O O1 0.13117(14) 0.59104(5) 0.34531(10) 0.0343(2) Uani d . 1
O O2 -0.13240(14) 0.61879(5) 0.39422(11) 0.0406(3) Uani d . 1
O O3 0.44372(15) 0.69665(5) 0.13165(11) 0.0438(3) Uani d . 1
O O4 0.3601(2) 0.78820(7) 0.03632(14) 0.0706(4) Uani d . 1
O O5 0.51776(15) 0.65501(7) 0.38119(11) 0.0517(3) Uani d . 1
H H51 0.4890 0.6765 0.4369 0.062 Uiso d R 1
H H52 0.6293 0.6496 0.3895 0.062 Uiso d R 1
O O6 0.1270(2) 0.45365(6) 0.39703(12) 0.0675(4) Uani d . 1
H H61 0.1122 0.4382 0.4676 0.081 Uiso d R 1
H H62 0.1229 0.4933 0.3996 0.081 Uiso d R 1

loop_
_atom_site_aniso_label
_atom_site_aniso_U_11
_atom_site_aniso_U_22
_atom_site_aniso_U_33
_atom_site_aniso_U_12
_atom_site_aniso_U_13
_atom_site_aniso_U_23
Zn1 0.02840(9) 0.02932(9) 0.03322(10) 0.00121(6) 0.00758(6) -0.00367(6)
C1 0.0365(8) 0.0359(7) 0.0356(8) -0.0011(6) 0.0026(6) 0.0014(6)
C2 0.0397(8) 0.0489(9) 0.0304(8) -0.0058(7) 0.0009(6) 0.0023(6)
C3 0.0398(8) 0.0518(9) 0.0299(8) -0.0124(7) 0.0066(6) -0.0098(7)
C4 0.0307(7) 0.0372(7) 0.0343(8) -0.0080(5) 0.0115(6) -0.0084(6)
C5 0.0448(9) 0.0384(8) 0.0478(10) -0.0078(7) 0.0159(7) -0.0168(7)
C6 0.0452(9) 0.0294(7) 0.0584(12) -0.0002(6) 0.0191(8) -0.0088(7)
C7 0.0331(7) 0.0308(7) 0.0466(9) 0.0018(5) 0.0154(6) 0.0011(6)
C8 0.0435(9) 0.0368(8) 0.0570(11) 0.0098(7) 0.0153(8) 0.0104(7)
C9 0.0425(9) 0.0519(9) 0.0435(10) 0.0109(7) 0.0082(7) 0.0154(8)
C10 0.0349(8) 0.0462(8) 0.0323(8) 0.0029(6) 0.0044(6) 0.0031(6)
C11 0.0258(6) 0.0300(6) 0.0320(7) -0.0007(5) 0.0108(5) -0.0010(5)
C12 0.0261(6) 0.0297(6) 0.0295(7) -0.0038(5) 0.0098(5) -0.0030(5)
N1 0.0303(6) 0.0293(5) 0.0306(6) -0.0012(4) 0.0053(5) -0.0013(4)
N2 0.0284(6) 0.0336(6) 0.0294(6) 0.0014(4) 0.0067(5) -0.0007(5)
C13 0.0253(6) 0.0286(6) 0.0296(7) -0.0032(5) 0.0059(5) 0.0008(5)
C14 0.0266(6) 0.0261(6) 0.0302(7) -0.0011(5) 0.0061(5) -0.0001(5)
C15 0.0320(8) 0.0363(8) 0.0562(11) 0.0061(6) 0.0115(7) 0.0057(7)
C16 0.0444(9) 0.0373(8) 0.0687(13) 0.0108(7) 0.0074(9) 0.0118(8)
C17 0.0581(10) 0.0305(7) 0.0473(10) 0.0015(7) 0.0079(8) 0.0118(7)
C18 0.0424(8) 0.0281(6) 0.0301(8) -0.0053(5) 0.0101(6) -0.0003(5)
C19 0.0545(10) 0.0337(7) 0.0378(9) -0.0149(7) 0.0220(7) -0.0065(6)
N3 0.0304(6) 0.0245(5) 0.0275(6) -0.0028(4) 0.0085(4) -0.0001(4)
O1 0.0318(5) 0.0315(5) 0.0415(6) 0.0048(4) 0.0116(4) 0.0084(4)
O2 0.0311(5) 0.0464(6) 0.0479(7) 0.0020(4) 0.0172(5) 0.0117(5)
O3 0.0432(6) 0.0425(6) 0.0522(7) -0.0105(5) 0.0261(6) -0.0087(5)
O4 0.0981(12) 0.0538(8) 0.0732(10) -0.0133(8) 0.0514(9) 0.0159(7)
O5 0.0281(5) 0.0790(9) 0.0480(7) 0.0034(5) 0.0072(5) -0.0315(6)
O6 0.1085(12) 0.0482(7) 0.0422(8) -0.0068(8) 0.0035(8) 0.0062(6)

loop_
_atom_type_symbol
_atom_type_description
_atom_type_scat_dispersion_real
_atom_type_scat_dispersion_imag
_atom_type_scat_source
C C 0.0033 0.0016 'International Tables Vol C Tables 4.2.6.8 and 6.1.1.4'
H H 0.0000 0.0000 'International Tables Vol C Tables 4.2.6.8 and 6.1.1.4'
N N 0.0061 0.0033 'International Tables Vol C Tables 4.2.6.8 and 6.1.1.4'
O O 0.0106 0.0060 'International Tables Vol C Tables 4.2.6.8 and 6.1.1.4'
Zn Zn 0.2839 1.4301 'International Tables Vol C Tables 4.2.6.8 and 6.1.1.4'

loop_
_geom_angle_atom_site_label_1
_geom_angle_atom_site_label_2
_geom_angle_atom_site_label_3
_geom_angle
O5 Zn1 N3 100.40(5)
O5 Zn1 N2 91.97(5)
N3 Zn1 N2 157.96(5)
O5 Zn1 O3 88.88(5)
N3 Zn1 O3 76.23(4)
N2 Zn1 O3 122.56(4)
O5 Zn1 N1 161.00(5)
N3 Zn1 N1 95.27(5)
N2 Zn1 N1 76.86(4)
O3 Zn1 N1 84.46(4)
O5 Zn1 O1 94.01(5)
N3 Zn1 O1 73.99(4)
N2 Zn1 O1 87.11(4)
O3 Zn1 O1 150.12(4)
N1 Zn1 O1 100.63(4)
N1 C1 C2 122.61(14)
N1 C1 H1 118.7
C2 C1 H1 118.7
C3 C2 C1 119.37(15)
C3 C2 H2 120.3
C1 C2 H2 120.3
C2 C3 C4 119.96(14)
C2 C3 H3 120.0
C4 C3 H3 120.0
C3 C4 C12 116.78(14)
C3 C4 C5 123.97(14)
C12 C4 C5 119.24(15)
C6 C5 C4 121.35(15)
C6 C5 H5 119.3
C4 C5 H5 119.3
C5 C6 C7 120.97(14)
C5 C6 H6 119.5
C7 C6 H6 119.5
C8 C7 C11 117.27(15)
C8 C7 C6 123.47(14)
C11 C7 C6 119.23(15)
C9 C8 C7 119.82(15)
C9 C8 H8 120.1
C7 C8 H8 120.1
C8 C9 C10 119.08(16)
C8 C9 H9 120.5
C10 C9 H9 120.5
N2 C10 C9 122.86(16)
N2 C10 H10 118.6
C9 C10 H10 118.6
N2 C11 C7 122.84(13)
N2 C11 C12 117.59(12)
C7 C11 C12 119.57(13)
N1 C12 C4 123.27(13)
N1 C12 C11 117.21(12)
C4 C12 C11 119.52(13)
C1 N1 C12 118.00(13)
C1 N1 Zn1 129.14(10)
C12 N1 Zn1 112.79(9)
C10 N2 C11 118.10(13)
C10 N2 Zn1 126.27(10)
C11 N2 Zn1 115.39(9)
O2 C13 O1 125.76(13)
O2 C13 C14 118.26(12)
O1 C13 C14 115.98(12)
N3 C14 C15 120.99(13)
N3 C14 C13 113.59(11)
C15 C14 C13 125.36(13)
C14 C15 C16 118.47(15)
C14 C15 H15 120.8
C16 C15 H15 120.8
C17 C16 C15 119.76(15)
C17 C16 H16 120.1
C15 C16 H16 120.1
C16 C17 C18 118.83(15)
C16 C17 H17 120.6
C18 C17 H17 120.6
N3 C18 C17 121.16(14)
N3 C18 C19 113.96(13)
C17 C18 C19 124.86(14)
O4 C19 O3 128.30(16)
O4 C19 C18 115.38(16)
O3 C19 C18 116.32(13)
C14 N3 C18 120.77(12)
C14 N3 Zn1 121.07(9)
C18 N3 Zn1 118.01(10)
C13 O1 Zn1 115.29(9)
C19 O3 Zn1 115.10(9)
Zn1 O5 H51 124.6
Zn1 O5 H52 123.5
H51 O5 H52 111.8
H61 O6 H62 108.3

loop_
_geom_bond_atom_site_label_1
_geom_bond_atom_site_label_2
_geom_bond_distance
_geom_bond_publ_flag
Zn1 O5 2.0513(11) y
Zn1 N3 2.0540(11) y
Zn1 N2 2.1168(11) y
Zn1 O3 2.1941(11) y
Zn1 N1 2.2071(12) y
Zn1 O1 2.2651(10) y
C1 N1 1.3304(19) ?
C1 C2 1.404(2) ?
C1 H1 0.9300 ?
C2 C3 1.360(2) ?
C2 H2 0.9300 ?
C3 C4 1.406(2) ?
C3 H3 0.9300 ?
C4 C12 1.411(2) ?
C4 C5 1.427(2) ?
C5 C6 1.347(3) ?
C5 H5 0.9300 ?
C6 C7 1.438(2) ?
C6 H6 0.9300 ?
C7 C8 1.402(2) ?
C7 C11 1.4043(19) ?
C8 C9 1.368(3) ?
C8 H8 0.9300 ?
C9 C10 1.397(2) ?
C9 H9 0.9300 ?
C10 N2 1.3290(19) ?
C10 H10 0.9300 ?
C11 N2 1.3566(18) ?
C11 C12 1.441(2) ?
C12 N1 1.3522(17) ?
C13 O2 1.2471(17) ?
C13 O1 1.2602(16) ?
C13 C14 1.5165(18) ?
C14 N3 1.3357(17) ?
C14 C15 1.3857(19) ?
C15 C16 1.389(2) ?
C15 H15 0.9300 ?
C16 C17 1.378(3) ?
C16 H16 0.9300 ?
C17 C18 1.380(2) ?
C17 H17 0.9300 ?
C18 N3 1.3364(18) ?
C18 C19 1.524(2) ?
C19 O4 1.241(2) ?
C19 O3 1.251(2) ?
O5 H51 0.8444 ?
O5 H52 0.8348 ?
O6 H61 0.9036 ?
O6 H62 0.8296 ?

loop_
_geom_hbond_atom_site_label_D
_geom_hbond_atom_site_label_H
_geom_hbond_atom_site_label_A
_geom_hbond_site_symmetry_A
_geom_hbond_distance_DH
_geom_hbond_distance_HA
_geom_hbond_distance_DA
_geom_hbond_angle_DHA
_geom_hbond_publ_flag
O5 H51 O4 4_576 0.84 1.79 2.6058(17) 162 y
O5 H52 O2 1_655 0.83 1.90 2.7162(15) 167 y
O6 H61 O2 3_566 0.90 1.98 2.8461(18) 161 y
O6 H62 O1 . 0.83 2.14 2.9356(16) 160 y

loop_
_geom_torsion_atom_site_label_1
_geom_torsion_atom_site_label_2
_geom_torsion_atom_site_label_3
_geom_torsion_atom_site_label_4
_geom_torsion
N1 C1 C2 C3 0.0(3)
C1 C2 C3 C4 0.2(2)
C2 C3 C4 C12 -0.6(2)
C2 C3 C4 C5 179.33(15)
C3 C4 C5 C6 -178.27(16)
C12 C4 C5 C6 1.7(2)
C4 C5 C6 C7 -2.1(3)
C5 C6 C7 C8 -178.44(16)
C5 C6 C7 C11 -0.4(2)
C11 C7 C8 C9 -1.3(2)
C6 C7 C8 C9 176.75(16)
C7 C8 C9 C10 -0.2(3)
C8 C9 C10 N2 1.0(3)
C8 C7 C11 N2 2.2(2)
C6 C7 C11 N2 -175.90(14)
C8 C7 C11 C12 -178.55(13)
C6 C7 C11 C12 3.3(2)
C3 C4 C12 N1 0.9(2)
C5 C4 C12 N1 -179.06(13)
C3 C4 C12 C11 -178.80(13)
C5 C4 C12 C11 1.2(2)
N2 C11 C12 N1 -4.18(18)
C7 C11 C12 N1 176.57(13)
N2 C11 C12 C4 175.54(12)
C7 C11 C12 C4 -3.7(2)
C2 C1 N1 C12 0.2(2)
C2 C1 N1 Zn1 177.03(11)
C4 C12 N1 C1 -0.7(2)
C11 C12 N1 C1 179.00(13)
C4 C12 N1 Zn1 -178.02(11)
C11 C12 N1 Zn1 1.69(15)
O5 Zn1 N1 C1 -121.17(18)
N3 Zn1 N1 C1 24.41(13)
N2 Zn1 N1 C1 -176.46(14)
O3 Zn1 N1 C1 -51.16(13)
O1 Zn1 N1 C1 99.07(13)
O5 Zn1 N1 C12 55.8(2)
N3 Zn1 N1 C12 -158.65(9)
N2 Zn1 N1 C12 0.48(9)
O3 Zn1 N1 C12 125.78(10)
O1 Zn1 N1 C12 -83.98(9)
C9 C10 N2 C11 -0.1(2)
C9 C10 N2 Zn1 173.96(12)
C7 C11 N2 C10 -1.5(2)
C12 C11 N2 C10 179.24(13)
C7 C11 N2 Zn1 -176.25(11)
C12 C11 N2 Zn1 4.53(16)
O5 Zn1 N2 C10 18.64(13)
N3 Zn1 N2 C10 -105.88(16)
O3 Zn1 N2 C10 108.56(12)
N1 Zn1 N2 C10 -176.90(13)
O1 Zn1 N2 C10 -75.28(12)
O5 Zn1 N2 C11 -167.15(10)
N3 Zn1 N2 C11 68.34(17)
O3 Zn1 N2 C11 -77.22(11)
N1 Zn1 N2 C11 -2.68(9)
O1 Zn1 N2 C11 98.94(10)
O2 C13 C14 N3 -179.99(13)
O1 C13 C14 N3 -0.28(18)
O2 C13 C14 C15 -2.8(2)
O1 C13 C14 C15 176.89(14)
N3 C14 C15 C16 -0.4(2)
C13 C14 C15 C16 -177.33(15)
C14 C15 C16 C17 -0.5(3)
C15 C16 C17 C18 1.1(3)
C16 C17 C18 N3 -0.8(3)
C16 C17 C18 C19 177.52(16)
N3 C18 C19 O4 177.62(15)
C17 C18 C19 O4 -0.8(2)
N3 C18 C19 O3 -2.3(2)
C17 C18 C19 O3 179.21(15)
C15 C14 N3 C18 0.6(2)
C13 C14 N3 C18 177.94(12)
C15 C14 N3 Zn1 -174.88(11)
C13 C14 N3 Zn1 2.42(16)
C17 C18 N3 C14 0.0(2)
C19 C18 N3 C14 -178.55(12)
C17 C18 N3 Zn1 175.63(12)
C19 C18 N3 Zn1 -2.91(16)
O5 Zn1 N3 C14 -93.69(11)
N2 Zn1 N3 C14 29.46(19)
O3 Zn1 N3 C14 -179.93(11)
N1 Zn1 N3 C14 97.10(11)
O1 Zn1 N3 C14 -2.47(10)
O5 Zn1 N3 C18 90.68(11)
N2 Zn1 N3 C18 -146.17(12)
O3 Zn1 N3 C18 4.44(10)
N1 Zn1 N3 C18 -78.54(11)
O1 Zn1 N3 C18 -178.10(11)
O2 C13 O1 Zn1 178.00(12)
C14 C13 O1 Zn1 -1.69(15)
O5 Zn1 O1 C13 101.89(10)
N3 Zn1 O1 C13 2.21(10)
N2 Zn1 O1 C13 -166.33(10)
O3 Zn1 O1 C13 7.16(15)
N1 Zn1 O1 C13 -90.28(10)
O4 C19 O3 Zn1 -173.96(16)
C18 C19 O3 Zn1 5.98(17)
O5 Zn1 O3 C19 -106.75(11)
N3 Zn1 O3 C19 -5.75(11)
N2 Zn1 O3 C19 161.63(11)
N1 Zn1 O3 C19 91.06(11)
O1 Zn1 O3 C19 -10.66(16)
